data_1510287
loop_
_publ_author_name
'Pani, M.'
'Merlo, F.'
'Fornasini, M.L.'

_publ_section_title
;
 R M X compounds formed by alkaline earths, europium and ytterbium. I.
 Ternary phases with M= Cu, Ag, Au; X= Sb, Bi
;
_journal_name_full 'Journal of the Less-Common Metals'
_journal_page_first 319
_journal_page_last 327
_journal_paper_doi 10.1016/0022-5088(90)90014-B
_journal_volume 166
_journal_year 1990
_chemical_formula_sum 'Au Sb Yb'
_chemical_name_systematic 'Yb Au Sb'
_space_group_IT_number 186
_symmetry_space_group_name_Hall 'P 6c -2c'
_symmetry_space_group_name_H-M 'P 63 m c'
_cell_angle_alpha 90
_cell_angle_beta 90
_cell_angle_gamma 120
_cell_formula_units_Z 2
_cell_length_a 4.452
_cell_length_b 4.452
_cell_length_c 7.995
_cell_volume 137.233
_citation_journal_id_ASTM JCOMAH
_cod_data_source_file gold_351.cif
_cod_data_source_block Au1Sb1Yb1
_cod_original_cell_volume 137.2333
_cod_original_formula_sum 'Au1 Sb1 Yb1'
_cod_database_code 1510287

loop_
_symmetry_equiv_pos_as_xyz
x,y,z
x-y,x,z+1/2
-y,x-y,z
-x,-y,z+1/2
-x+y,-x,z
y,-x+y,z+1/2
y,x,z+1/2
-x+y,y,z
-x,-x+y,z+1/2
-y,-x,z
x-y,-y,z+1/2
x,x-y,z

loop_
_atom_site_label
_atom_site_type_symbol
_atom_site_fract_x
_atom_site_fract_y
_atom_site_fract_z
_atom_site_occupancy
_atom_site_U_iso_or_equiv
Yb1 Yb+2 0 0 0.25 1 0.0
Au1 Au+1 0.3333 0.6667 0.044 1 0.0
Sb1 Sb-3 0.3333 0.6667 0.48 1 0.0
